data_4347424
loop_
_publ_author_name
'Ovcharenko, Victor'
'Fokin, Sergey'
'Chubakova, Elvina'
'Romanenko, Galina'
'Bogomyakov, Artem'
'Dobrokhotova, Zhanna'
'Lukzen, Nikita'
'Morozov, Vitaly'
'Petrova, Marina'
'Petrova, Maria'
'Zueva, Ekaterina'
'Rozentsveig, Igor'
'Rudyakova, Elena'
'Levkovskaya, Galina'
'Sagdeev, Renad'

_publ_section_title
;
 A Copper-Nitroxide Adduct Exhibiting Separate Single Crystal-to-Single
 Crystal Polymerization-Depolymerization and Spin Crossover Transitions.
;
_journal_issue 12
_journal_name_full 'Inorganic chemistry'
_journal_page_first 5853
_journal_page_last 5861
_journal_paper_doi 10.1021/acs.inorgchem.6b00140
_journal_volume 55
_journal_year 2016
_chemical_formula_sum 'C46 H46 Cu2 F24 N8 O12'
_chemical_formula_weight 1485.99
_space_group_IT_number 2
_space_group_name_Hall '-P 1'
_space_group_name_H-M_alt 'P -1'
_symmetry_cell_setting triclinic
_symmetry_space_group_name_H-M 'P -1'
_atom_sites_solution_hydrogens geom
_atom_sites_solution_primary direct
_atom_sites_solution_secondary difmap
_audit_creation_method SHELXL-97
_cell_angle_alpha 82.890(3)
_cell_angle_beta 65.077(2)
_cell_angle_gamma 81.596(3)
_cell_formula_units_Z 2
_cell_length_a 14.7225(6)
_cell_length_b 14.7927(7)
_cell_length_c 15.5127(7)
_cell_measurement_reflns_used 7581
_cell_measurement_temperature 240(2)
_cell_measurement_theta_max 22.82
_cell_measurement_theta_min 2.51
_cell_volume 3023.6(2)
_computing_cell_refinement 'Bruker SAINT'
_computing_data_collection 'Bruker APEX2'
_computing_data_reduction 'Bruker SAINT'
_computing_molecular_graphics 'Bruker SHELXTL'
_computing_publication_material 'Bruker SHELXTL'
_computing_structure_refinement 'SHELXL-97 (Sheldrick, 1997)'
_computing_structure_solution 'SHELXS-97 (Sheldrick, 1990)'
_diffrn_ambient_temperature 240(2)
_diffrn_measured_fraction_theta_full 1.000
_diffrn_measured_fraction_theta_max 1.000
_diffrn_measurement_device_type 'Bruker APEX-II CCD'
_diffrn_measurement_method '\f and \w scans'
_diffrn_radiation_monochromator graphite
_diffrn_radiation_source 'fine-focus sealed tube'
_diffrn_radiation_type MoK\a
_diffrn_radiation_wavelength 0.71073
_diffrn_reflns_av_R_equivalents 0.1317
_diffrn_reflns_av_sigmaI/netI 0.1646
_diffrn_reflns_limit_h_max 18
_diffrn_reflns_limit_h_min -19
_diffrn_reflns_limit_k_max 19
_diffrn_reflns_limit_k_min -19
_diffrn_reflns_limit_l_max 19
_diffrn_reflns_limit_l_min -20
_diffrn_reflns_number 48747
_diffrn_reflns_theta_full 27.50
_diffrn_reflns_theta_max 27.50
_diffrn_reflns_theta_min 1.94
_diffrn_standards_number 0
_exptl_absorpt_coefficient_mu 0.840
_exptl_absorpt_correction_T_max 0.5463
_exptl_absorpt_correction_T_min 0.2786
_exptl_absorpt_correction_type multi-scan
_exptl_absorpt_process_details sadabs
_exptl_crystal_colour dark
_exptl_crystal_density_diffrn 1.632
_exptl_crystal_density_method 'not measured'
_exptl_crystal_description bulk
_exptl_crystal_F_000 1496
_exptl_crystal_size_max 0.28
_exptl_crystal_size_mid 0.16
_exptl_crystal_size_min 0.16
_refine_diff_density_max 0.555
_refine_diff_density_min -0.533
_refine_diff_density_rms 0.059
_refine_ls_extinction_method none
_refine_ls_goodness_of_fit_ref 0.832
_refine_ls_hydrogen_treatment constr
_refine_ls_matrix_type full
_refine_ls_number_parameters 949
_refine_ls_number_reflns 13886
_refine_ls_number_restraints 0
_refine_ls_restrained_S_all 0.832
_refine_ls_R_factor_all 0.1465
_refine_ls_R_factor_gt 0.0490
_refine_ls_shift/su_max 0.001
_refine_ls_shift/su_mean 0.000
_refine_ls_structure_factor_coef Fsqd
_refine_ls_weighting_details 'calc w=1/[\s^2^(Fo^2^)+(0.0483P)^2^+0.0000P] where P=(Fo^2^+2Fc^2^)/3'
_refine_ls_weighting_scheme calc
_refine_ls_wR_factor_gt 0.1045
_refine_ls_wR_factor_ref 0.1260
_reflns_number_gt 5397
_reflns_number_total 13886
_reflns_threshold_expression >2sigma(I)
_cod_data_source_file ic6b00140_si_001.cif
_cod_data_source_block 165as
_cod_depositor_comments
;
The following automatic conversions were performed:

data item '_symmetry_cell_setting' value 'Triclinic' was changed to
'triclinic' in accordance with the
/home/saulius/struct/COD-crude-data/automatic-downloads/DataCite-retrospective/ACS/depositions/lib/dictionaries/cif_core.dic
dictionary named 'cif_core.dic' version 2.4.2 last updated on
2011-04-26.

Automatic conversion script
Id: cif_fix_values 6909 2019-04-08 15:41:33Z antanas 
;
_cod_original_sg_symbol_H-M P-1
_cod_database_code 4347424

loop_
_symmetry_equiv_pos_as_xyz
'x, y, z'
'-x, -y, -z'

loop_
_atom_site_label
_atom_site_type_symbol
_atom_site_fract_x
_atom_site_fract_y
_atom_site_fract_z
_atom_site_U_iso_or_equiv
_atom_site_adp_type
_atom_site_occupancy
_atom_site_symmetry_multiplicity
_atom_site_calc_flag
_atom_site_refinement_flags
_atom_site_disorder_assembly
_atom_site_disorder_group
Cu1 Cu 0.5000 0.5000 0.5000 0.04835(19) Uani 1 2 d S . .
O1 O 0.50917(18) 0.41888(15) 0.40686(17) 0.0508(6) Uani 1 1 d . . .
C1 C 0.5818(5) 0.3258(4) 0.2801(4) 0.0719(13) Uani 1 1 d . . .
F1 F 0.6131(16) 0.2503(13) 0.3165(15) 0.117(7) Uani 0.50 1 d P A 1
F2 F 0.500(2) 0.3128(14) 0.2873(18) 0.163(8) Uani 0.50 1 d P A 1
F3 F 0.635(2) 0.329(2) 0.1899(14) 0.121(8) Uani 0.50 1 d P A 1
F1A F 0.5948(18) 0.2481(13) 0.3254(13) 0.122(8) Uani 0.50 1 d P A 2
F2A F 0.4885(19) 0.3299(13) 0.2754(13) 0.092(4) Uani 0.50 1 d P A 2
F3A F 0.6564(18) 0.317(2) 0.1928(15) 0.120(9) Uani 0.50 1 d P A 2
C2 C 0.5840(3) 0.4069(2) 0.3289(3) 0.0506(10) Uani 1 1 d . A .
C3 C 0.6656(3) 0.4585(3) 0.2860(3) 0.0594(11) Uani 1 1 d . . .
H3A H 0.7163 0.4429 0.2265 0.071 Uiso 1 1 calc R A .
C4 C 0.6744(3) 0.5309(3) 0.3275(3) 0.0495(10) Uani 1 1 d . A .
C5 C 0.7620(3) 0.5894(3) 0.2730(3) 0.0626(11) Uani 1 1 d . . .
F4 F 0.7386(9) 0.6594(9) 0.2246(6) 0.074(3) Uani 0.50 1 d P A 1
F4A F 0.7341(11) 0.6677(10) 0.2439(11) 0.187(8) Uani 0.50 1 d P A 2
F5 F 0.83871(18) 0.54411(18) 0.20429(17) 0.0908(8) Uani 1 1 d . A .
F6 F 0.8028(2) 0.6088(2) 0.32787(18) 0.1100(10) Uani 1 1 d . A .
O2 O 0.61559(18) 0.56103(15) 0.40694(17) 0.0534(7) Uani 1 1 d . . .
Cu2 Cu 0.25678(3) 0.27676(3) 0.22614(3) 0.06150(17) Uani 1 1 d . A .
O3 O 0.11788(17) 0.30878(15) 0.31354(15) 0.0496(6) Uani 1 1 d . . .
C6 C -0.0424(4) 0.3863(4) 0.3799(4) 0.0699(15) Uani 1 1 d . . .
F7 F -0.0666(18) 0.322(2) 0.4282(18) 0.137(11) Uani 0.50 1 d P B 1
F8 F -0.0252(18) 0.4393(16) 0.4454(14) 0.106(6) Uani 0.50 1 d P B 1
F9 F -0.0743(15) 0.3043(19) 0.4379(15) 0.083(4) Uani 0.50 1 d P B 1
F7A F -0.1201(10) 0.4000(8) 0.3523(11) 0.082(3) Uani 0.50 1 d P B 2
F8A F -0.0454(16) 0.4454(17) 0.4253(14) 0.118(8) Uani 0.50 1 d P B 2
F9A F -0.1089(12) 0.4418(10) 0.3612(10) 0.135(7) Uani 0.50 1 d P B 2
C7 C 0.0583(3) 0.3692(3) 0.2952(3) 0.0502(10) Uani 1 1 d . A .
C8 C 0.0733(3) 0.4209(2) 0.2103(3) 0.0585(11) Uani 1 1 d . . .
H8A H 0.0217 0.4650 0.2071 0.070 Uiso 1 1 calc R B .
C9 C 0.1630(3) 0.4089(2) 0.1301(3) 0.0519(10) Uani 1 1 d . A .
C10 C 0.1697(4) 0.4594(4) 0.0373(3) 0.0816(15) Uani 1 1 d . . .
F10 F 0.2446(3) 0.5129(2) 0.0038(2) 0.1351(12) Uani 1 1 d . B .
F11 F 0.0933(2) 0.5192(2) 0.0439(2) 0.1325(12) Uani 1 1 d . B .
F12 F 0.1890(4) 0.4079(2) -0.0269(2) 0.196(2) Uani 1 1 d . B .
O4 O 0.23994(19) 0.35714(16) 0.12369(16) 0.0559(7) Uani 1 1 d . . .
O5 O 0.39505(19) 0.24828(18) 0.13714(17) 0.0628(7) Uani 1 1 d . . .
C11 C 0.5575(5) 0.1775(6) 0.0642(5) 0.095(2) Uani 1 1 d . . .
F13 F 0.5887(11) 0.2655(10) 0.0273(11) 0.095(3) Uani 0.50 1 d P B 1
F14 F 0.5720(12) 0.2241(15) 0.0005(13) 0.241(16) Uani 0.50 1 d P B 1
F15 F 0.6194(13) 0.142(2) 0.0792(14) 0.191(11) Uani 0.50 1 d P B 1
F13A F 0.5464(10) 0.1439(9) -0.0005(7) 0.105(4) Uani 0.50 1 d P B 2
F14A F 0.5599(14) 0.0892(12) 0.0348(17) 0.231(9) Uani 0.50 1 d P B 2
F15A F 0.6419(11) 0.1448(8) 0.0910(12) 0.094(3) Uani 0.50 1 d P B 2
C12 C 0.4574(3) 0.1893(3) 0.1529(3) 0.0559(10) Uani 1 1 d . A .
C13 C 0.4458(3) 0.1377(2) 0.2366(3) 0.0573(11) Uani 1 1 d . . .
H13A H 0.4981 0.0933 0.2376 0.069 Uiso 1 1 calc R B .
C14 C 0.3594(3) 0.1497(2) 0.3189(3) 0.0472(9) Uani 1 1 d . A .
C15 C 0.3551(4) 0.1011(3) 0.4128(3) 0.0664(12) Uani 1 1 d . . .
F16 F 0.4283(2) 0.03442(18) 0.40114(18) 0.1067(10) Uani 1 1 d . B .
F17 F 0.2714(2) 0.06243(19) 0.45995(19) 0.1156(11) Uani 1 1 d . B .
F18 F 0.3600(3) 0.1568(2) 0.4680(2) 0.1277(12) Uani 1 1 d . B .
O6 O 0.27955(18) 0.20085(15) 0.32822(15) 0.0498(6) Uani 1 1 d . . .
Cu3 Cu 0.0000 0.0000 0.0000 0.04995(19) Uani 1 2 d S . .
O7 O -0.00116(19) 0.10979(16) 0.06024(18) 0.0563(7) Uani 1 1 d . . .
C16 C -0.0628(5) 0.2360(3) 0.1511(4) 0.0835(15) Uani 1 1 d . . .
F19 F -0.0902(3) 0.29941(19) 0.1025(3) 0.1677(18) Uani 1 1 d . . .
F20 F 0.0267(3) 0.2449(2) 0.1389(4) 0.200(2) Uani 1 1 d . . .
F21 F -0.1180(3) 0.2565(2) 0.2388(3) 0.1633(16) Uani 1 1 d . . .
C17 C -0.0735(3) 0.1420(3) 0.1302(3) 0.0556(10) Uani 1 1 d . . .
C18 C -0.1609(3) 0.1016(3) 0.1878(3) 0.0675(12) Uani 1 1 d . . .
H18A H -0.2090 0.1323 0.2405 0.081 Uiso 1 1 calc R . .
C19 C -0.1797(3) 0.0192(3) 0.1710(3) 0.0556(10) Uani 1 1 d . C .
C20 C -0.2779(4) -0.0200(5) 0.2401(4) 0.0734(14) Uani 1 1 d . . .
F22 F -0.3215(16) -0.0435(13) 0.1890(14) 0.106(7) Uani 0.50 1 d P C 1
F23 F -0.2579(18) -0.0889(15) 0.2900(16) 0.149(10) Uani 0.50 1 d P C 1
F24 F -0.3425(10) 0.0417(12) 0.2900(13) 0.094(4) Uani 0.50 1 d P C 1
F22A F -0.2655(16) -0.1048(12) 0.2664(15) 0.123(8) Uani 0.50 1 d P C 2
F23A F -0.3293(15) 0.0215(16) 0.3199(14) 0.163(10) Uani 0.50 1 d P C 2
F24A F -0.3410(16) -0.0240(14) 0.2000(16) 0.131(9) Uani 0.50 1 d P C 2
O8 O -0.12575(19) -0.03155(16) 0.10516(17) 0.0557(7) Uani 1 1 d . . .
O1S O 0.10113(17) -0.09407(15) 0.06174(16) 0.0518(6) Uani 1 1 d . . .
N2S N 0.0891(2) -0.12552(18) 0.1475(2) 0.0466(8) Uani 1 1 d . C .
C3S C 0.0645(3) -0.2220(2) 0.1811(3) 0.0534(10) Uani 1 1 d . . .
C4S C -0.0201(3) -0.2439(2) 0.1577(3) 0.0680(12) Uani 1 1 d . C .
H4SA H -0.0814 -0.2058 0.1926 0.102 Uiso 1 1 calc R . .
H4SB H -0.0309 -0.3079 0.1757 0.102 Uiso 1 1 calc R . .
H4SC H -0.0019 -0.2319 0.0898 0.102 Uiso 1 1 calc R . .
C5S C 0.1618(3) -0.2825(2) 0.1253(3) 0.0667(12) Uani 1 1 d . C .
H5SA H 0.1721 -0.2802 0.0591 0.100 Uiso 1 1 calc R . .
H5SB H 0.1560 -0.3452 0.1524 0.100 Uiso 1 1 calc R . .
H5SC H 0.2186 -0.2601 0.1292 0.100 Uiso 1 1 calc R . .
C6S C 0.0407(3) -0.2205(2) 0.2875(3) 0.0548(10) Uani 1 1 d . C .
C7S C 0.0772(3) -0.3076(2) 0.3321(3) 0.0776(13) Uani 1 1 d . . .
H7SA H 0.1470 -0.3262 0.2917 0.116 Uiso 1 1 calc R C .
H7SB H 0.0363 -0.3559 0.3385 0.116 Uiso 1 1 calc R . .
H7SC H 0.0717 -0.2963 0.3945 0.116 Uiso 1 1 calc R . .
C8S C -0.0695(3) -0.1893(3) 0.3494(3) 0.0721(12) Uani 1 1 d . . .
H8SA H -0.0789 -0.1902 0.4152 0.108 Uiso 1 1 calc R C .
H8SB H -0.1125 -0.2305 0.3445 0.108 Uiso 1 1 calc R . .
H8SC H -0.0869 -0.1276 0.3276 0.108 Uiso 1 1 calc R . .
N9S N 0.0987(2) -0.1436(2) 0.2846(2) 0.0503(8) Uani 1 1 d . . .
O10S O 0.1189(2) -0.13169(17) 0.35422(19) 0.0688(8) Uani 1 1 d . C .
C11S C 0.1145(3) -0.0868(2) 0.2059(2) 0.0432(9) Uani 1 1 d . C .
C12S C 0.1569(3) 0.0003(2) 0.1829(2) 0.0444(9) Uani 1 1 d . . .
C13S C 0.1548(3) 0.0682(2) 0.2400(2) 0.0452(9) Uani 1 1 d . B .
C14S C 0.1014(3) 0.0748(2) 0.3456(2) 0.0566(10) Uani 1 1 d . . .
H14A H 0.1155 0.1315 0.3621 0.068 Uiso 1 1 calc R C .
H14B H 0.1283 0.0233 0.3773 0.068 Uiso 1 1 calc R . .
C15S C -0.0120(3) 0.0738(3) 0.3831(3) 0.0754(13) Uani 1 1 d . C .
H15A H -0.0423 0.0781 0.4515 0.113 Uiso 1 1 calc R . .
H15B H -0.0266 0.0172 0.3683 0.113 Uiso 1 1 calc R . .
H15C H -0.0395 0.1254 0.3532 0.113 Uiso 1 1 calc R . .
N16S N 0.2047(2) 0.13785(19) 0.1844(2) 0.0525(8) Uani 1 1 d . . .
N17S N 0.2375(2) 0.1135(2) 0.0935(2) 0.0522(8) Uani 1 1 d . B .
C18S C 0.2897(3) 0.1747(3) 0.0111(2) 0.0752(13) Uani 1 1 d . . .
H18B H 0.3073 0.1449 -0.0469 0.113 Uiso 1 1 calc R B .
H18C H 0.3505 0.1892 0.0139 0.113 Uiso 1 1 calc R . .
H18D H 0.2460 0.2307 0.0116 0.113 Uiso 1 1 calc R . .
C19S C 0.2099(3) 0.0328(2) 0.0896(3) 0.0527(10) Uani 1 1 d . B .
H19A H 0.2236 0.0036 0.0343 0.063 Uiso 1 1 calc R . .
O1R O 0.38106(17) 0.61286(15) 0.47623(16) 0.0517(6) Uani 1 1 d . . .
N2R N 0.3843(2) 0.66266(19) 0.4007(2) 0.0467(8) Uani 1 1 d . A .
C3R C 0.3954(3) 0.7638(2) 0.3916(3) 0.0521(10) Uani 1 1 d . . .
C4R C 0.2937(3) 0.8085(2) 0.4598(3) 0.0681(12) Uani 1 1 d . A .
H4RA H 0.2856 0.7928 0.5250 0.102 Uiso 1 1 calc R . .
H4RB H 0.2399 0.7864 0.4503 0.102 Uiso 1 1 calc R . .
H4RC H 0.2912 0.8745 0.4472 0.102 Uiso 1 1 calc R . .
C5R C 0.4793(3) 0.7797(2) 0.4187(3) 0.0689(12) Uani 1 1 d . A .
H5RA H 0.4594 0.7646 0.4864 0.103 Uiso 1 1 calc R . .
H5RB H 0.4921 0.8435 0.4038 0.103 Uiso 1 1 calc R . .
H5RC H 0.5399 0.7411 0.3832 0.103 Uiso 1 1 calc R . .
C6R C 0.4158(3) 0.7851(2) 0.2849(3) 0.0576(11) Uani 1 1 d . A .
C7R C 0.3725(3) 0.8793(2) 0.2597(3) 0.0797(14) Uani 1 1 d . . .
H7RA H 0.3889 0.8860 0.1919 0.120 Uiso 1 1 calc R A .
H7RB H 0.4011 0.9261 0.2760 0.120 Uiso 1 1 calc R . .
H7RC H 0.2999 0.8858 0.2950 0.120 Uiso 1 1 calc R . .
C8R C 0.5271(3) 0.7657(3) 0.2178(3) 0.0774(13) Uani 1 1 d . . .
H8RA H 0.5355 0.7801 0.1523 0.116 Uiso 1 1 calc R A .
H8RB H 0.5494 0.7015 0.2264 0.116 Uiso 1 1 calc R . .
H8RC H 0.5670 0.8033 0.2323 0.116 Uiso 1 1 calc R . .
N9R N 0.3646(2) 0.7124(2) 0.2708(2) 0.0503(8) Uani 1 1 d . . .
O10R O 0.3392(2) 0.71682(17) 0.20133(18) 0.0682(8) Uani 1 1 d . A .
C11R C 0.3589(2) 0.6387(2) 0.3345(2) 0.0412(9) Uani 1 1 d . A .
C12R C 0.3248(3) 0.5524(2) 0.3360(2) 0.0421(9) Uani 1 1 d . . .
C13R C 0.3294(3) 0.5000(2) 0.2632(2) 0.0462(9) Uani 1 1 d . A .
C14R C 0.3801(3) 0.5162(3) 0.1570(2) 0.0591(11) Uani 1 1 d . . .
H14C H 0.3454 0.5708 0.1370 0.071 Uiso 1 1 calc R A .
H14D H 0.3740 0.4640 0.1274 0.071 Uiso 1 1 calc R . .
C15R C 0.4916(3) 0.5295(3) 0.1212(3) 0.0795(13) Uani 1 1 d . A .
H15D H 0.5203 0.5400 0.0524 0.119 Uiso 1 1 calc R . .
H15E H 0.5269 0.4750 0.1392 0.119 Uiso 1 1 calc R . .
H15F H 0.4983 0.5818 0.1494 0.119 Uiso 1 1 calc R . .
N16R N 0.2849(2) 0.42344(19) 0.30125(19) 0.0494(8) Uani 1 1 d . . .
N17R N 0.2512(2) 0.42771(19) 0.39784(19) 0.0463(8) Uani 1 1 d . A .
C18R C 0.1985(3) 0.3558(2) 0.4663(2) 0.0642(12) Uani 1 1 d . . .
H18E H 0.1815 0.3719 0.5304 0.096 Uiso 1 1 calc R A .
H18F H 0.2416 0.2983 0.4545 0.096 Uiso 1 1 calc R . .
H18G H 0.1373 0.3493 0.4593 0.096 Uiso 1 1 calc R . .
C19R C 0.2753(3) 0.5012(2) 0.4200(2) 0.0451(9) Uani 1 1 d . A .
H19B H 0.2613 0.5162 0.4818 0.054 Uiso 1 1 calc R . .

loop_
_atom_site_aniso_label
_atom_site_aniso_U_11
_atom_site_aniso_U_22
_atom_site_aniso_U_33
_atom_site_aniso_U_23
_atom_site_aniso_U_13
_atom_site_aniso_U_12
Cu1 0.0474(4) 0.0512(4) 0.0430(4) 0.0012(3) -0.0122(3) -0.0184(3)
O1 0.0490(16) 0.0535(15) 0.0482(15) -0.0002(13) -0.0164(14) -0.0138(13)
C1 0.080(4) 0.072(4) 0.066(4) -0.014(3) -0.029(3) -0.010(3)
F1 0.121(9) 0.057(10) 0.149(13) -0.019(8) -0.045(8) 0.034(7)
F2 0.093(9) 0.150(15) 0.30(2) -0.149(14) -0.113(15) 0.022(10)
F3 0.20(2) 0.109(8) 0.070(12) -0.023(9) -0.061(14) -0.027(13)
F1A 0.24(2) 0.066(11) 0.101(10) -0.016(7) -0.101(12) -0.023(9)
F2A 0.100(12) 0.085(6) 0.126(7) -0.026(6) -0.079(8) 0.002(6)
F3A 0.089(7) 0.142(16) 0.099(16) -0.072(13) 0.012(8) -0.024(7)
C2 0.058(3) 0.050(2) 0.053(3) -0.003(2) -0.032(2) -0.006(2)
C3 0.051(3) 0.074(3) 0.049(2) -0.010(2) -0.012(2) -0.015(2)
C4 0.040(2) 0.064(3) 0.043(2) 0.007(2) -0.015(2) -0.015(2)
C5 0.045(3) 0.090(4) 0.050(3) 0.001(3) -0.014(2) -0.024(3)
F4 0.069(7) 0.094(8) 0.054(3) 0.037(4) -0.025(4) -0.025(5)
F4A 0.058(8) 0.084(9) 0.323(16) 0.108(9) -0.013(9) -0.020(6)
F5 0.0558(16) 0.124(2) 0.0739(17) 0.0051(16) -0.0068(14) -0.0235(15)
F6 0.105(2) 0.168(3) 0.0717(17) 0.0127(17) -0.0316(17) -0.091(2)
O2 0.0566(17) 0.0517(15) 0.0454(15) 0.0044(13) -0.0119(14) -0.0210(13)
Cu2 0.0426(3) 0.0768(4) 0.0486(3) 0.0082(3) -0.0081(2) 0.0000(3)
O3 0.0418(15) 0.0529(15) 0.0455(14) -0.0006(12) -0.0108(13) -0.0032(12)
C6 0.057(4) 0.081(4) 0.054(3) -0.002(3) -0.014(3) 0.013(3)
F7 0.083(10) 0.128(18) 0.106(11) 0.010(10) 0.044(7) -0.001(10)
F8 0.122(14) 0.119(8) 0.065(5) -0.031(6) -0.020(6) -0.014(7)
F9 0.052(6) 0.092(7) 0.074(7) 0.023(5) -0.001(6) -0.020(5)
F7A 0.034(4) 0.119(8) 0.089(6) -0.027(5) -0.019(4) 0.002(5)
F8A 0.069(6) 0.176(15) 0.109(13) -0.117(13) -0.008(8) -0.012(7)
F9A 0.097(10) 0.199(14) 0.056(5) -0.008(9) -0.012(6) 0.086(10)
C7 0.043(2) 0.055(2) 0.050(2) -0.008(2) -0.015(2) -0.006(2)
C8 0.061(3) 0.056(2) 0.053(3) 0.000(2) -0.022(2) 0.003(2)
C9 0.064(3) 0.047(2) 0.049(2) -0.002(2) -0.025(2) -0.013(2)
C10 0.102(4) 0.082(4) 0.052(3) 0.014(3) -0.029(3) -0.005(3)
F10 0.120(3) 0.158(3) 0.105(2) 0.070(2) -0.037(2) -0.042(2)
F11 0.114(2) 0.155(3) 0.106(2) 0.051(2) -0.049(2) 0.015(2)
F12 0.430(7) 0.109(2) 0.083(2) -0.010(2) -0.151(3) 0.007(3)
O4 0.0492(17) 0.0647(17) 0.0451(15) 0.0017(13) -0.0130(13) -0.0047(14)
O5 0.0457(17) 0.0748(18) 0.0524(16) 0.0022(14) -0.0087(13) -0.0006(14)
C11 0.054(4) 0.140(7) 0.069(5) -0.016(5) -0.015(4) 0.033(4)
F13 0.048(4) 0.105(5) 0.093(8) 0.010(5) 0.010(4) -0.027(4)
F14 0.133(19) 0.33(4) 0.096(14) 0.10(2) 0.047(10) 0.09(2)
F15 0.049(10) 0.38(3) 0.085(8) -0.004(10) -0.003(7) 0.057(11)
F13A 0.111(7) 0.131(10) 0.056(6) -0.046(8) -0.013(5) 0.005(9)
F14A 0.129(11) 0.240(17) 0.24(2) -0.162(15) 0.031(13) 0.020(13)
F15A 0.030(5) 0.129(7) 0.101(7) 0.008(5) -0.015(4) 0.014(4)
C12 0.039(2) 0.067(3) 0.051(3) -0.009(2) -0.009(2) -0.002(2)
C13 0.045(3) 0.053(2) 0.066(3) -0.010(2) -0.016(2) 0.004(2)
C14 0.046(3) 0.044(2) 0.053(2) -0.0046(19) -0.020(2) -0.009(2)
C15 0.066(3) 0.066(3) 0.064(3) 0.004(3) -0.029(3) -0.001(3)
F16 0.086(2) 0.108(2) 0.101(2) 0.0231(16) -0.0339(17) 0.0277(17)
F17 0.082(2) 0.134(2) 0.104(2) 0.0630(19) -0.0281(18) -0.0231(18)
F18 0.226(4) 0.102(2) 0.096(2) -0.0009(18) -0.108(3) -0.018(2)
O6 0.0418(16) 0.0517(15) 0.0503(15) -0.0016(12) -0.0137(13) -0.0053(13)
Cu3 0.0477(4) 0.0495(4) 0.0483(4) -0.0019(3) -0.0139(3) -0.0118(3)
O7 0.0534(18) 0.0533(16) 0.0607(17) -0.0074(14) -0.0205(15) -0.0071(13)
C16 0.097(4) 0.064(3) 0.095(4) -0.027(3) -0.036(4) -0.018(3)
F19 0.318(6) 0.0499(18) 0.196(4) 0.003(2) -0.169(4) -0.013(2)
F20 0.118(3) 0.130(3) 0.399(7) -0.146(4) -0.121(4) 0.001(2)
F21 0.242(5) 0.111(2) 0.123(3) -0.059(2) -0.041(3) -0.040(3)
C17 0.058(3) 0.056(3) 0.066(3) -0.010(2) -0.039(3) 0.001(2)
C18 0.054(3) 0.071(3) 0.070(3) -0.025(2) -0.015(2) 0.001(2)
C19 0.038(2) 0.062(3) 0.064(3) 0.002(2) -0.021(2) -0.001(2)
C20 0.042(3) 0.085(4) 0.077(4) -0.005(4) -0.010(3) -0.002(3)
F22 0.071(11) 0.141(11) 0.113(9) -0.032(8) -0.023(7) -0.054(9)
F23 0.066(8) 0.21(2) 0.122(9) 0.120(13) -0.025(6) -0.027(10)
F24 0.033(4) 0.108(6) 0.114(12) -0.038(8) 0.004(6) -0.003(4)
F22A 0.051(7) 0.078(7) 0.178(16) 0.038(8) -0.002(8) -0.003(5)
F23A 0.133(15) 0.20(2) 0.086(9) -0.038(9) 0.043(8) -0.064(13)
F24A 0.048(6) 0.149(12) 0.168(18) 0.062(12) -0.034(8) -0.019(6)
O8 0.0488(17) 0.0546(15) 0.0535(16) -0.0013(13) -0.0109(14) -0.0079(13)
O1S 0.0507(16) 0.0593(15) 0.0476(15) 0.0046(13) -0.0214(13) -0.0157(13)
N2S 0.0406(19) 0.0477(19) 0.0499(19) 0.0058(16) -0.0171(16) -0.0125(14)
C3S 0.057(3) 0.040(2) 0.063(3) 0.0072(19) -0.025(2) -0.013(2)
C4S 0.066(3) 0.060(3) 0.087(3) 0.012(2) -0.038(3) -0.026(2)
C5S 0.061(3) 0.052(2) 0.082(3) -0.007(2) -0.024(2) -0.003(2)
C6S 0.055(3) 0.049(2) 0.055(2) 0.008(2) -0.018(2) -0.012(2)
C7S 0.095(4) 0.057(3) 0.083(3) 0.020(2) -0.041(3) -0.018(2)
C8S 0.055(3) 0.077(3) 0.069(3) 0.006(2) -0.009(2) -0.024(2)
N9S 0.046(2) 0.056(2) 0.048(2) 0.0049(17) -0.0178(17) -0.0127(16)
O10S 0.078(2) 0.0738(18) 0.0575(17) 0.0071(15) -0.0299(16) -0.0202(15)
C11S 0.036(2) 0.051(2) 0.040(2) 0.0018(19) -0.0117(18) -0.0120(18)
C12S 0.035(2) 0.052(2) 0.041(2) 0.0015(19) -0.0094(18) -0.0128(18)
C13S 0.039(2) 0.050(2) 0.044(2) -0.0011(19) -0.0110(18) -0.0159(18)
C14S 0.062(3) 0.058(2) 0.040(2) -0.0034(19) -0.007(2) -0.019(2)
C15S 0.067(3) 0.089(3) 0.048(2) -0.005(2) 0.000(2) -0.015(2)
N16S 0.060(2) 0.0588(19) 0.0355(17) -0.0075(15) -0.0087(16) -0.0257(16)
N17S 0.053(2) 0.060(2) 0.0404(19) -0.0023(16) -0.0103(16) -0.0248(17)
C18S 0.093(3) 0.083(3) 0.040(2) 0.006(2) -0.006(2) -0.056(3)
C19S 0.046(2) 0.057(2) 0.045(2) -0.013(2) -0.006(2) -0.011(2)
O1R 0.0594(17) 0.0559(15) 0.0436(14) 0.0119(12) -0.0241(13) -0.0216(13)
N2R 0.0426(19) 0.0522(19) 0.0471(19) 0.0077(16) -0.0186(16) -0.0191(15)
C3R 0.059(3) 0.047(2) 0.055(2) 0.0045(19) -0.025(2) -0.018(2)
C4R 0.070(3) 0.054(2) 0.069(3) 0.002(2) -0.016(2) -0.015(2)
C5R 0.083(3) 0.063(3) 0.079(3) 0.010(2) -0.048(3) -0.032(2)
C6R 0.063(3) 0.057(3) 0.057(3) 0.014(2) -0.028(2) -0.025(2)
C7R 0.100(4) 0.062(3) 0.091(3) 0.025(2) -0.054(3) -0.029(3)
C8R 0.055(3) 0.103(3) 0.067(3) 0.010(3) -0.012(2) -0.044(3)
N9R 0.047(2) 0.060(2) 0.0492(19) 0.0079(17) -0.0244(17) -0.0170(16)
O10R 0.074(2) 0.0834(19) 0.0597(17) 0.0194(15) -0.0396(16) -0.0292(15)
C11R 0.034(2) 0.049(2) 0.038(2) 0.0057(18) -0.0130(18) -0.0102(17)
C12R 0.039(2) 0.048(2) 0.036(2) 0.0048(18) -0.0123(18) -0.0101(18)
C13R 0.038(2) 0.060(2) 0.038(2) 0.0023(19) -0.0125(18) -0.0117(19)
C14R 0.062(3) 0.072(3) 0.041(2) 0.003(2) -0.015(2) -0.024(2)
C15R 0.059(3) 0.109(3) 0.053(3) 0.000(2) -0.001(2) -0.026(3)
N16R 0.053(2) 0.0576(19) 0.0350(17) -0.0023(15) -0.0121(16) -0.0162(16)
N17R 0.0438(19) 0.0530(19) 0.0380(18) -0.0010(15) -0.0100(15) -0.0158(15)
C18R 0.081(3) 0.059(2) 0.042(2) 0.004(2) -0.008(2) -0.033(2)
C19R 0.045(2) 0.050(2) 0.037(2) -0.0046(18) -0.0121(18) -0.0082(19)

loop_
_atom_type_symbol
_atom_type_description
_atom_type_scat_dispersion_real
_atom_type_scat_dispersion_imag
_atom_type_scat_source
C C 0.0033 0.0016 'International Tables Vol C Tables 4.2.6.8 and 6.1.1.4'
H H 0.0000 0.0000 'International Tables Vol C Tables 4.2.6.8 and 6.1.1.4'
N N 0.0061 0.0033 'International Tables Vol C Tables 4.2.6.8 and 6.1.1.4'
O O 0.0106 0.0060 'International Tables Vol C Tables 4.2.6.8 and 6.1.1.4'
F F 0.0171 0.0103 'International Tables Vol C Tables 4.2.6.8 and 6.1.1.4'
Cu Cu 0.3201 1.2651 'International Tables Vol C Tables 4.2.6.8 and 6.1.1.4'

loop_
_geom_angle_atom_site_label_1
_geom_angle_atom_site_label_2
_geom_angle_atom_site_label_3
_geom_angle
_geom_angle_site_symmetry_1
_geom_angle_site_symmetry_3
O1 Cu1 O1 180.00(15) 2_666 .
O1 Cu1 O2 91.71(10) 2_666 2_666
O1 Cu1 O2 88.29(10) . 2_666
O1 Cu1 O2 88.29(10) 2_666 .
O1 Cu1 O2 91.71(10) . .
O2 Cu1 O2 179.999(2) 2_666 .
O1 Cu1 O1R 97.12(8) 2_666 2_666
O1 Cu1 O1R 82.88(8) . 2_666
O2 Cu1 O1R 93.66(9) 2_666 2_666
O2 Cu1 O1R 86.33(9) . 2_666
O1 Cu1 O1R 82.88(8) 2_666 .
O1 Cu1 O1R 97.12(8) . .
O2 Cu1 O1R 86.34(9) 2_666 .
O2 Cu1 O1R 93.66(9) . .
O1R Cu1 O1R 180.0 2_666 .
C2 O1 Cu1 124.6(2) . .
F2 C1 F3 103.5(18) . .
F2 C1 F1 104.4(15) . .
F3 C1 F1 107.3(16) . .
F2 C1 F1A 94.3(14) . .
F3 C1 F1A 114.6(16) . .
F1 C1 F1A 11(2) . .
F2 C1 F3A 115.1(18) . .
F3 C1 F3A 15(2) . .
F1 C1 F3A 94.2(16) . .
F1A C1 F3A 102.7(17) . .
F2 C1 F2A 13.3(16) . .
F3 C1 F2A 96.5(16) . .
F1 C1 F2A 117.5(14) . .
F1A C1 F2A 107.6(13) . .
F3A C1 F2A 109.9(15) . .
F2 C1 C2 115.5(12) . .
F3 C1 C2 114.7(15) . .
F1 C1 C2 110.6(9) . .
F1A C1 C2 112.3(7) . .
F3A C1 C2 114.3(15) . .
F2A C1 C2 109.7(10) . .
O1 C2 C3 127.4(4) . .
O1 C2 C1 113.7(4) . .
C3 C2 C1 118.9(4) . .
O1 C2 Cu1 34.11(16) . .
C3 C2 Cu1 93.9(2) . .
C1 C2 Cu1 146.4(3) . .
C4 C3 C2 122.1(4) . .
C4 C3 Cu1 61.5(2) . .
C2 C3 Cu1 60.9(2) . .
O2 C4 C3 128.2(4) . .
O2 C4 C5 112.3(4) . .
C3 C4 C5 119.5(4) . .
O2 C4 Cu1 34.59(15) . .
C3 C4 Cu1 93.8(2) . .
C5 C4 Cu1 146.7(3) . .
F4A C5 F4 14.1(11) . .
F4A C5 F6 102.9(9) . .
F4 C5 F6 114.6(7) . .
F4A C5 F5 113.4(8) . .
F4 C5 F5 101.8(6) . .
F6 C5 F5 103.3(4) . .
F4A C5 C4 112.8(7) . .
F4 C5 C4 112.7(6) . .
F6 C5 C4 111.7(3) . .
F5 C5 C4 111.9(4) . .
C4 O2 Cu1 124.0(2) . .
O5 Cu2 O4 86.68(10) . .
O5 Cu2 O6 91.72(10) . .
O4 Cu2 O6 176.61(10) . .
O5 Cu2 O3 178.35(10) . .
O4 Cu2 O3 91.86(10) . .
O6 Cu2 O3 89.70(10) . .
O5 Cu2 N16S 91.04(10) . .
O4 Cu2 N16S 94.56(10) . .
O6 Cu2 N16S 88.45(9) . .
O3 Cu2 N16S 89.84(10) . .
O5 Cu2 N16R 97.93(10) . .
O4 Cu2 N16R 90.37(9) . .
O6 Cu2 N16R 86.89(9) . .
O3 Cu2 N16R 81.31(9) . .
N16S Cu2 N16R 170.01(9) . .
C7 O3 Cu2 124.5(2) . .
F7 C6 F8A 109.7(17) . .
F7 C6 F9A 119.0(15) . .
F8A C6 F9A 83.0(14) . .
F7 C6 F7A 96.9(14) . .
F8A C6 F7A 111.2(13) . .
F9A C6 F7A 30.7(8) . .
F7 C6 F9 2(2) . .
F8A C6 F9 111.9(16) . .
F9A C6 F9 117.8(12) . .
F7A C6 F9 94.9(10) . .
F7 C6 F8 99.2(17) . .
F8A C6 F8 17.8(19) . .
F9A C6 F8 100.7(11) . .
F7A C6 F8 128.0(11) . .
F9 C6 F8 101.6(12) . .
F7 C6 C7 112.8(13) . .
F8A C6 C7 113.8(12) . .
F9A C6 C7 114.9(7) . .
F7A C6 C7 111.2(8) . .
F9 C6 C7 112.3(10) . .
F8 C6 C7 107.2(10) . .
F9A F7A C6 69(2) . .
C6 F8A F9A 51.6(10) . .
F7A F9A C6 80(3) . .
F7A F9A F8A 122(3) . .
C6 F9A F8A 45.4(10) . .
O3 C7 C8 128.6(3) . .
O3 C7 C6 113.3(3) . .
C8 C7 C6 118.1(4) . .
O3 C7 Cu2 34.23(15) . .
C8 C7 Cu2 94.5(2) . .
C6 C7 Cu2 147.3(3) . .
C7 C8 C9 121.2(3) . .
C7 C8 Cu2 60.5(2) . .
C9 C8 Cu2 60.9(2) . .
O4 C9 C8 127.4(3) . .
O4 C9 C10 114.1(4) . .
C8 C9 C10 118.4(4) . .
O4 C9 Cu2 33.40(16) . .
C8 C9 Cu2 94.0(2) . .
C10 C9 Cu2 147.5(3) . .
F12 C10 F11 110.6(5) . .
F12 C10 F10 105.2(5) . .
F11 C10 F10 101.1(4) . .
F12 C10 C9 113.3(4) . .
F11 C10 C9 115.0(4) . .
F10 C10 C9 110.4(4) . .
C9 O4 Cu2 125.9(2) . .
C12 O5 Cu2 125.2(2) . .
F15 C11 F14 120.2(16) . .
F15 C11 F13A 113.1(16) . .
F14 C11 F13A 67.0(14) . .
F15 C11 F14A 80.8(15) . .
F14 C11 F14A 105.4(17) . .
F13A C11 F14A 41.6(11) . .
F15 C11 F13 103.3(19) . .
F14 C11 F13 39.3(19) . .
F13A C11 F13 106.2(12) . .
F14A C11 F13 141.6(13) . .
F15 C11 F15A 10(2) . .
F14 C11 F15A 118.0(15) . .
F13A C11 F15A 122.1(11) . .
F14A C11 F15A 90.7(15) . .
F13 C11 F15A 95.8(10) . .
F15 C11 C12 114.1(12) . .
F14 C11 C12 120.9(10) . .
F13A C11 C12 111.3(9) . .
F14A C11 C12 104.6(10) . .
F13 C11 C12 108.0(8) . .
F15A C11 C12 111.2(9) . .
F14 F13 C11 50.6(15) . .
F13 F14 C11 90(3) . .
F14A F13A C11 78.9(16) . .
F13A F14A C11 59.5(13) . .
O5 C12 C13 128.1(3) . .
O5 C12 C11 112.0(4) . .
C13 C12 C11 119.9(4) . .
O5 C12 Cu2 33.79(16) . .
C13 C12 Cu2 94.5(2) . .
C11 C12 Cu2 145.5(4) . .
C14 C13 C12 121.6(3) . .
C14 C13 Cu2 61.3(2) . .
C12 C13 Cu2 60.6(2) . .
O6 C14 C13 127.3(3) . .
O6 C14 C15 112.7(3) . .
C13 C14 C15 120.0(3) . .
O6 C14 Cu2 33.60(15) . .
C13 C14 Cu2 93.7(2) . .
C15 C14 Cu2 146.3(3) . .
F18 C15 F17 107.1(4) . .
F18 C15 F16 107.5(4) . .
F17 C15 F16 105.4(4) . .
F18 C15 C14 111.8(4) . .
F17 C15 C14 111.8(4) . .
F16 C15 C14 112.8(4) . .
C14 O6 Cu2 125.3(2) . .
O8 Cu3 O8 180.0(2) . 2
O8 Cu3 O7 88.41(11) . 2
O8 Cu3 O7 91.59(11) 2 2
O8 Cu3 O7 91.59(11) . .
O8 Cu3 O7 88.41(11) 2 .
O7 Cu3 O7 180.0 2 .
O8 Cu3 O1S 94.18(9) . .
O8 Cu3 O1S 85.82(9) 2 .
O7 Cu3 O1S 84.66(9) 2 .
O7 Cu3 O1S 95.34(9) . .
O8 Cu3 O1S 85.82(9) . 2
O8 Cu3 O1S 94.18(9) 2 2
O7 Cu3 O1S 95.34(9) 2 2
O7 Cu3 O1S 84.66(9) . 2
O1S Cu3 O1S 180.00(8) . 2
C17 O7 Cu3 124.9(3) . .
F20 C16 F19 108.7(5) . .
F20 C16 F21 104.3(5) . .
F19 C16 F21 103.6(5) . .
F20 C16 C17 112.6(4) . .
F19 C16 C17 112.8(4) . .
F21 C16 C17 114.1(5) . .
O7 C17 C18 127.0(4) . .
O7 C17 C16 114.4(4) . .
C18 C17 C16 118.6(4) . .
O7 C17 Cu3 34.23(17) . .
C18 C17 Cu3 93.2(3) . .
C16 C17 Cu3 147.6(3) . .
C19 C18 C17 122.7(4) . .
C19 C18 Cu3 61.2(2) . .
C17 C18 Cu3 61.5(2) . .
O8 C19 C18 128.2(4) . .
O8 C19 C20 113.3(4) . .
C18 C19 C20 118.4(4) . .
O8 C19 Cu3 34.32(17) . .
C18 C19 Cu3 94.0(3) . .
C20 C19 Cu3 147.5(4) . .
F22A C20 F23 23(2) . .
F22A C20 F24 126.7(13) . .
F23 C20 F24 113.5(14) . .
F22A C20 F23A 105.1(14) . .
F23 C20 F23A 87.9(14) . .
F24 C20 F23A 26.9(14) . .
F22A C20 F22 88.7(16) . .
F23 C20 F22 111.2(16) . .
F24 C20 F22 102.9(12) . .
F23A C20 F22 122.3(14) . .
F22A C20 F24A 100.0(15) . .
F23 C20 F24A 120.6(16) . .
F24 C20 F24A 86.6(13) . .
F23A C20 F24A 107.4(14) . .
F22 C20 F24A 16.4(17) . .
F22A C20 C19 113.6(10) . .
F23 C20 C19 109.5(12) . .
F24 C20 C19 111.7(9) . .
F23A C20 C19 116.2(12) . .
F22 C20 C19 107.7(10) . .
F24A C20 C19 113.1(10) . .
C19 O8 Cu3 124.5(2) . .
N2S O1S Cu3 133.61(19) . .
O1S N2S C11S 126.0(3) . .
O1S N2S C3S 120.1(3) . .
C11S N2S C3S 112.7(3) . .
N2S C3S C4S 111.2(3) . .
N2S C3S C6S 100.2(3) . .
C4S C3S C6S 116.3(3) . .
N2S C3S C5S 105.0(3) . .
C4S C3S C5S 109.3(3) . .
C6S C3S C5S 113.9(3) . .
N9S C6S C7S 109.5(3) . .
N9S C6S C8S 105.3(3) . .
C7S C6S C8S 110.8(3) . .
N9S C6S C3S 100.7(3) . .
C7S C6S C3S 115.3(3) . .
C8S C6S C3S 114.1(3) . .
O10S N9S C11S 126.5(3) . .
O10S N9S C6S 121.9(3) . .
C11S N9S C6S 111.2(3) . .
N2S C11S N9S 108.5(3) . .
N2S C11S C12S 123.8(3) . .
N9S C11S C12S 127.6(3) . .
C19S C12S C13S 105.7(3) . .
C19S C12S C11S 121.8(3) . .
C13S C12S C11S 132.4(3) . .
N16S C13S C12S 109.8(3) . .
N16S C13S C14S 120.0(3) . .
C12S C13S C14S 130.1(3) . .
C13S C14S C15S 113.3(3) . .
C13S N16S N17S 105.2(3) . .
C13S N16S Cu2 131.0(2) . .
N17S N16S Cu2 123.2(2) . .
C19S N17S N16S 112.6(3) . .
C19S N17S C18S 125.2(3) . .
N16S N17S C18S 122.0(3) . .
N17S C19S C12S 106.6(3) . .
N2R O1R Cu1 130.80(19) . .
O1R N2R C11R 125.7(3) . .
O1R N2R C3R 120.5(3) . .
C11R N2R C3R 112.5(3) . .
N2R C3R C5R 110.4(3) . .
N2R C3R C4R 105.7(3) . .
C5R C3R C4R 111.0(3) . .
N2R C3R C6R 99.4(3) . .
C5R C3R C6R 115.8(3) . .
C4R C3R C6R 113.5(3) . .
N9R C6R C7R 110.4(3) . .
N9R C6R C8R 105.3(3) . .
C7R C6R C8R 110.9(3) . .
N9R C6R C3R 100.6(3) . .
C7R C6R C3R 115.6(3) . .
C8R C6R C3R 113.0(3) . .
O10R N9R C11R 125.5(3) . .
O10R N9R C6R 122.5(3) . .
C11R N9R C6R 111.6(3) . .
N2R C11R N9R 107.9(3) . .
N2R C11R C12R 124.7(3) . .
N9R C11R C12R 127.3(3) . .
C19R C12R C13R 104.5(3) . .
C19R C12R C11R 122.5(3) . .
C13R C12R C11R 133.0(3) . .
N16R C13R C12R 110.4(3) . .
N16R C13R C14R 119.7(3) . .
C12R C13R C14R 129.8(3) . .
C13R C14R C15R 113.1(3) . .
C13R N16R N17R 104.9(3) . .
C13R N16R Cu2 133.9(2) . .
N17R N16R Cu2 121.3(2) . .
C19R N17R N16R 112.4(3) . .
C19R N17R C18R 125.0(3) . .
N16R N17R C18R 122.5(3) . .
N17R C19R C12R 107.8(3) . .

loop_
_geom_bond_atom_site_label_1
_geom_bond_atom_site_label_2
_geom_bond_distance
_geom_bond_site_symmetry_2
Cu1 O1 1.940(2) 2_666
Cu1 O1 1.940(2) .
Cu1 O2 1.962(2) 2_666
Cu1 O2 1.962(2) .
Cu1 O1R 2.351(2) 2_666
Cu1 O1R 2.351(2) .
O1 C2 1.257(4) .
C1 F2 1.21(3) .
C1 F3 1.28(2) .
C1 F1 1.30(2) .
C1 F1A 1.304(19) .
C1 F3A 1.34(2) .
C1 F2A 1.40(2) .
C1 C2 1.507(6) .
C2 C3 1.391(5) .
C3 C4 1.364(5) .
C4 O2 1.261(4) .
C4 C5 1.534(5) .
C5 F4A 1.265(13) .
C5 F4 1.293(12) .
C5 F6 1.308(5) .
C5 F5 1.342(4) .
Cu2 O5 1.937(2) .
Cu2 O4 1.944(2) .
Cu2 O6 1.944(2) .
Cu2 O3 1.945(2) .
Cu2 N16S 2.538(3) .
Cu2 N16R 2.744(3) .
O3 C7 1.252(4) .
C6 F7 1.13(3) .
C6 F8A 1.17(2) .
C6 F9A 1.290(16) .
C6 F7A 1.364(17) .
C6 F9 1.43(3) .
C6 F8 1.48(2) .
C6 C7 1.523(6) .
F7A F9A 0.706(19) .
F8A F9A 1.63(3) .
C7 C8 1.387(5) .
C8 C9 1.388(5) .
C9 O4 1.245(4) .
C9 C10 1.508(5) .
C10 F12 1.241(5) .
C10 F11 1.302(5) .
C10 F10 1.334(6) .
O5 C12 1.252(4) .
C11 F15 1.079(19) .
C11 F14 1.093(15) .
C11 F13A 1.252(14) .
C11 F14A 1.426(17) .
C11 F13 1.415(17) .
C11 F15A 1.469(18) .
C11 C12 1.539(6) .
F13 F14 0.90(3) .
F13A F14A 0.96(2) .
C12 C13 1.380(5) .
C13 C14 1.378(5) .
C14 O6 1.265(4) .
C14 C15 1.524(5) .
C15 F18 1.288(5) .
C15 F17 1.314(5) .
C15 F16 1.318(4) .
Cu3 O8 1.956(2) .
Cu3 O8 1.956(2) 2
Cu3 O7 1.966(2) 2
Cu3 O7 1.966(2) .
Cu3 O1S 2.310(2) .
Cu3 O1S 2.310(2) 2
O7 C17 1.243(4) .
C16 F20 1.274(5) .
C16 F19 1.259(5) .
C16 F21 1.305(5) .
C16 C17 1.510(6) .
C17 C18 1.391(5) .
C18 C19 1.368(5) .
C19 O8 1.253(4) .
C19 C20 1.536(6) .
C20 F22A 1.282(17) .
C20 F23 1.279(19) .
C20 F24 1.280(18) .
C20 F23A 1.32(2) .
C20 F22 1.312(17) .
C20 F24A 1.33(2) .
O1S N2S 1.300(3) .
N2S C11S 1.328(4) .
N2S C3S 1.499(4) .
C3S C4S 1.522(5) .
C3S C6S 1.538(5) .
C3S C5S 1.541(5) .
C6S N9S 1.504(4) .
C6S C7S 1.523(4) .
C6S C8S 1.531(5) .
N9S O10S 1.273(3) .
N9S C11S 1.347(4) .
C11S C12S 1.453(5) .
C12S C19S 1.386(4) .
C12S C13S 1.407(4) .
C13S N16S 1.347(4) .
C13S C14S 1.497(4) .
C14S C15S 1.521(5) .
N16S N17S 1.360(4) .
N17S C19S 1.332(4) .
N17S C18S 1.461(4) .
O1R N2R 1.291(3) .
N2R C11R 1.332(4) .
N2R C3R 1.512(4) .
C3R C5R 1.517(5) .
C3R C4R 1.531(5) .
C3R C6R 1.553(5) .
C6R N9R 1.485(4) .
C6R C7R 1.521(5) .
C6R C8R 1.533(5) .
N9R O10R 1.274(3) .
N9R C11R 1.364(4) .
C11R C12R 1.433(5) .
C12R C19R 1.385(4) .
C12R C13R 1.421(4) .
C13R N16R 1.336(4) .
C13R C14R 1.499(4) .
C14R C15R 1.529(5) .
N16R N17R 1.372(3) .
N17R C19R 1.316(4) .
N17R C18R 1.459(4) .
